data_7012896
loop_
_publ_author_name
'Standfest-Hauser, Christina M.'
'Mereiter, Kurt'
'Schmid, Roland'
'Kirchner, Karl'

_publ_section_title
;
 Some binding modes of 2-aminopyridine to ruthenium(ii) fragments
;
_journal_issue 11
_journal_name_full 'Dalton Transactions'
_journal_page_first 2329
_journal_paper_doi 10.1039/b302416d
_journal_year 2003
_chemical_formula_moiety 'C20 H20 N4 Ru2 2+, 2(F6 P 1-)'
_chemical_formula_sum 'C20 H20 F12 N4 P2 Ru2'
_chemical_formula_weight 808.48
_chemical_name_common '(RuCp(nue3-dapy))2(PF6)2, compound (11)'
_chemical_name_systematic
; 
? 
;
_space_group_IT_number 2
_symmetry_cell_setting triclinic
_symmetry_space_group_name_Hall '-P 1'
_symmetry_space_group_name_H-M 'P -1'
_atom_sites_solution_hydrogens geom
_atom_sites_solution_primary direct
_atom_sites_solution_secondary difmap
_audit_creation_method SHELXL-97
_cell_angle_alpha 88.201(3)
_cell_angle_beta 84.110(3)
_cell_angle_gamma 64.720(3)
_cell_formula_units_Z 2
_cell_length_a 9.1661(11)
_cell_length_b 10.2238(12)
_cell_length_c 15.3541(19)
_cell_measurement_reflns_used 943
_cell_measurement_temperature 123(2)
_cell_measurement_theta_max 30.0
_cell_measurement_theta_min 2.6
_cell_volume 1294.1(3)
_computing_cell_refinement 'Bruker SAINT'
_computing_data_collection 'Bruker SMART'
_computing_data_reduction 'Bruker SAINT, SADABS, XPREP'
_computing_molecular_graphics 'Bruker SHELXTL'
_computing_publication_material 'Bruker SHELXTL'
_computing_structure_refinement 'SHELXL-97 (Sheldrick, 1997)'
_computing_structure_solution 'SHELXS-97 (Sheldrick, 1997)'
_diffrn_ambient_temperature 123(2)
_diffrn_measured_fraction_theta_full 0.864
_diffrn_measured_fraction_theta_max 0.864
_diffrn_measurement_device_type 'BRUKER SMART 3-circle with CCD area detector'
_diffrn_measurement_method 'omega scans'
_diffrn_radiation_monochromator graphite
_diffrn_radiation_source 'normal-focus sealed tube'
_diffrn_radiation_type MoK\a
_diffrn_radiation_wavelength 0.71073
_diffrn_reflns_av_R_equivalents 0.0110
_diffrn_reflns_av_sigmaI/netI 0.0202
_diffrn_reflns_limit_h_max 12
_diffrn_reflns_limit_h_min -9
_diffrn_reflns_limit_k_max 14
_diffrn_reflns_limit_k_min -14
_diffrn_reflns_limit_l_max 18
_diffrn_reflns_limit_l_min -21
_diffrn_reflns_number 9552
_diffrn_reflns_theta_full 30.02
_diffrn_reflns_theta_max 30.02
_diffrn_reflns_theta_min 1.33
_exptl_absorpt_coefficient_mu 1.397
_exptl_absorpt_correction_T_max 1.00
_exptl_absorpt_correction_T_min 0.85
_exptl_absorpt_correction_type multi-scan
_exptl_crystal_colour darkgreen
_exptl_crystal_density_diffrn 2.075
_exptl_crystal_density_method 'not measured'
_exptl_crystal_description prism
_exptl_crystal_F_000 788
_exptl_crystal_size_max 0.72
_exptl_crystal_size_mid 0.36
_exptl_crystal_size_min 0.24
_refine_diff_density_max 0.864
_refine_diff_density_min -0.596
_refine_diff_density_rms 0.070
_refine_ls_extinction_coef 0.0021(2)
_refine_ls_extinction_expression Fc^*^=kFc[1+0.001xFc^2^\l^3^/sin(2\q)]^-1/4^
_refine_ls_extinction_method SHELXL
_refine_ls_goodness_of_fit_ref 1.024
_refine_ls_hydrogen_treatment mixed
_refine_ls_matrix_type full
_refine_ls_number_parameters 370
_refine_ls_number_reflns 6540
_refine_ls_number_restraints 1
_refine_ls_restrained_S_all 1.024
_refine_ls_R_factor_all 0.0241
_refine_ls_R_factor_gt 0.0210
_refine_ls_shift/su_max 0.001
_refine_ls_shift/su_mean 0.000
_refine_ls_structure_factor_coef Fsqd
_refine_ls_weighting_details 'calc w=1/[\s^2^(Fo^2^)+(0.0257P)^2^+0.8465P] where P=(Fo^2^+2Fc^2^)/3'
_refine_ls_weighting_scheme calc
_refine_ls_wR_factor_gt 0.0508
_refine_ls_wR_factor_ref 0.0521
_reflns_number_gt 5931
_reflns_number_total 6540
_reflns_threshold_expression >2sigma(I)
_cod_data_source_file b302416d.txt
_cod_data_source_block 11
_cod_depositor_comments
;
The following automatic conversions were performed:
'_symmetry_cell_setting' value 'Triclinic' changed to 'triclinic'
according to '/home/saulius/struct/CIF-dictionaries/cif_core.dic'
dictionary named 'cif_core.dic' version 2.4.1 from 2010-06-29.

Automatic conversion script
Id: cif_fix_enum 1527 2010-12-29 10:47:43Z saulius 
;
_cod_original_sg_symbol_H-M P-1
_cod_database_code 7012896

loop_
_symmetry_equiv_pos_as_xyz
'x, y, z'
'-x, -y, -z'

loop_
_atom_site_label
_atom_site_type_symbol
_atom_site_fract_x
_atom_site_fract_y
_atom_site_fract_z
_atom_site_U_iso_or_equiv
_atom_site_adp_type
_atom_site_occupancy
_atom_site_symmetry_multiplicity
_atom_site_calc_flag
_atom_site_refinement_flags
_atom_site_disorder_assembly
_atom_site_disorder_group
Ru1 Ru 0.408885(16) 0.166245(15) 0.277498(9) 0.01571(4) Uani 1 1 d . . .
Ru2 Ru 0.381848(16) 0.426191(15) 0.228754(9) 0.01607(4) Uani 1 1 d . . .
N1 N 0.64933(18) 0.10550(17) 0.30528(10) 0.0192(3) Uani 1 1 d . . .
N2 N 0.45041(18) 0.31844(17) 0.34384(10) 0.0172(3) Uani 1 1 d D . .
H2N H 0.397(3) 0.358(2) 0.3884(13) 0.022(6) Uiso 1 1 d D . .
N3 N 0.62571(18) 0.33859(17) 0.17869(10) 0.0189(3) Uani 1 1 d . . .
N4 N 0.46509(19) 0.23487(18) 0.15562(10) 0.0197(3) Uani 1 1 d D . .
H4N H 0.424(3) 0.220(3) 0.1154(14) 0.023(6) Uiso 1 1 d D . .
C1 C 0.3409(3) 0.0374(2) 0.37349(15) 0.0307(5) Uani 1 1 d . . .
H1 H 0.3942 0.0036 0.4250 0.037 Uiso 1 1 calc R . .
C2 C 0.2033(2) 0.1707(2) 0.36477(14) 0.0272(4) Uani 1 1 d . . .
H2 H 0.1493 0.2423 0.4093 0.033 Uiso 1 1 calc R . .
C3 C 0.1605(2) 0.1780(2) 0.27780(14) 0.0262(4) Uani 1 1 d . . .
H3 H 0.0727 0.2552 0.2541 0.031 Uiso 1 1 calc R . .
C4 C 0.2723(3) 0.0496(3) 0.23255(14) 0.0294(4) Uani 1 1 d . . .
H4 H 0.2706 0.0238 0.1705 0.035 Uiso 1 1 calc R . .
C5 C 0.3844(2) -0.0367(2) 0.29069(17) 0.0326(5) Uani 1 1 d . . .
H5 H 0.4731 -0.1355 0.2777 0.039 Uiso 1 1 calc R . .
C6 C 0.3112(2) 0.6339(2) 0.16047(16) 0.0359(5) Uani 1 1 d . . .
H6 H 0.3820 0.6540 0.1183 0.043 Uiso 1 1 calc R . .
C7 C 0.2004(2) 0.5784(2) 0.14245(15) 0.0314(5) Uani 1 1 d . . .
H7 H 0.1819 0.5547 0.0830 0.038 Uiso 1 1 calc R . .
C8 C 0.1176(2) 0.5639(2) 0.22330(14) 0.0269(4) Uani 1 1 d . . .
H8 H 0.0365 0.5288 0.2302 0.032 Uiso 1 1 calc R . .
C9 C 0.1774(2) 0.6111(2) 0.29149(14) 0.0292(4) Uani 1 1 d . . .
H9 H 0.1428 0.6134 0.3521 0.035 Uiso 1 1 calc R . .
C10 C 0.2988(3) 0.6547(2) 0.25361(17) 0.0336(5) Uani 1 1 d . . .
H10 H 0.3594 0.6906 0.2842 0.040 Uiso 1 1 calc R . .
C11 C 0.6122(2) 0.2210(2) 0.35594(12) 0.0191(3) Uani 1 1 d . . .
C12 C 0.7158(2) 0.2327(2) 0.41214(13) 0.0219(4) Uani 1 1 d . . .
H12 H 0.6848 0.3148 0.4492 0.026 Uiso 1 1 calc R . .
C13 C 0.8680(2) 0.1163(2) 0.41066(14) 0.0282(4) Uani 1 1 d . . .
H13 H 0.9443 0.1179 0.4476 0.034 Uiso 1 1 calc R . .
C14 C 0.9092(2) -0.0021(2) 0.35557(15) 0.0294(4) Uani 1 1 d . . .
H14 H 1.0145 -0.0796 0.3536 0.035 Uiso 1 1 calc R . .
C15 C 0.7960(2) -0.0072(2) 0.30327(14) 0.0234(4) Uani 1 1 d . . .
H15 H 0.8221 -0.0891 0.2668 0.028 Uiso 1 1 calc R . .
C16 C 0.6178(2) 0.2356(2) 0.12936(12) 0.0200(3) Uani 1 1 d . . .
C17 C 0.7368(2) 0.1588(2) 0.06356(13) 0.0251(4) Uani 1 1 d . . .
H17 H 0.7278 0.0879 0.0287 0.030 Uiso 1 1 calc R . .
C18 C 0.8705(2) 0.1915(2) 0.05151(14) 0.0283(4) Uani 1 1 d . . .
H18 H 0.9556 0.1420 0.0072 0.034 Uiso 1 1 calc R . .
C19 C 0.8806(2) 0.2957(2) 0.10361(14) 0.0269(4) Uani 1 1 d . . .
H19 H 0.9729 0.3162 0.0956 0.032 Uiso 1 1 calc R . .
C20 C 0.7548(2) 0.3697(2) 0.16742(13) 0.0224(4) Uani 1 1 d . . .
H20 H 0.7599 0.4418 0.2029 0.027 Uiso 1 1 calc R . .
P1 P 0.25563(6) 0.38457(5) 0.58613(3) 0.02023(10) Uani 1 1 d . . .
F1 F 0.25811(15) 0.48306(13) 0.50154(8) 0.0295(3) Uani 1 1 d . . .
F2 F 0.25302(18) 0.28748(15) 0.66896(8) 0.0377(3) Uani 1 1 d . . .
F3 F 0.10894(16) 0.36281(16) 0.55206(9) 0.0373(3) Uani 1 1 d . . .
F4 F 0.40308(18) 0.40744(18) 0.61879(10) 0.0456(4) Uani 1 1 d . . .
F5 F 0.38192(15) 0.24323(13) 0.53074(9) 0.0339(3) Uani 1 1 d . . .
F6 F 0.12984(18) 0.52752(15) 0.63928(9) 0.0388(3) Uani 1 1 d . . .
P2 P 0.29950(7) 0.24690(6) -0.06959(3) 0.02602(11) Uani 1 1 d . . .
F7 F 0.25354(15) 0.19637(16) 0.02680(8) 0.0356(3) Uani 1 1 d . . .
F8 F 0.3481(2) 0.29644(16) -0.16332(9) 0.0507(4) Uani 1 1 d . . .
F9 F 0.37694(19) 0.3390(2) -0.02470(9) 0.0466(4) Uani 1 1 d . . .
F10 F 0.2204(3) 0.1571(2) -0.11245(13) 0.0822(8) Uani 1 1 d . . .
F11 F 0.4694(2) 0.11034(19) -0.07362(12) 0.0767(7) Uani 1 1 d . . .
F12 F 0.13042(18) 0.38507(17) -0.06255(14) 0.0588(5) Uani 1 1 d . . .

loop_
_atom_site_aniso_label
_atom_site_aniso_U_11
_atom_site_aniso_U_22
_atom_site_aniso_U_33
_atom_site_aniso_U_23
_atom_site_aniso_U_13
_atom_site_aniso_U_12
Ru1 0.01548(7) 0.01485(7) 0.01688(7) -0.00079(5) -0.00070(5) -0.00667(5)
Ru2 0.01541(7) 0.01491(7) 0.01637(7) 0.00122(5) -0.00045(5) -0.00532(5)
N1 0.0174(7) 0.0183(7) 0.0203(7) 0.0023(6) -0.0012(6) -0.0063(6)
N2 0.0197(7) 0.0159(7) 0.0159(7) -0.0009(6) 0.0001(6) -0.0079(6)
N3 0.0178(7) 0.0185(7) 0.0185(7) 0.0022(6) -0.0004(6) -0.0062(6)
N4 0.0199(7) 0.0219(8) 0.0171(7) -0.0019(6) -0.0011(6) -0.0088(6)
C1 0.0302(10) 0.0357(11) 0.0344(11) 0.0149(9) -0.0088(9) -0.0216(9)
C2 0.0235(9) 0.0347(11) 0.0278(10) -0.0069(9) 0.0061(8) -0.0180(8)
C3 0.0210(8) 0.0266(10) 0.0347(11) 0.0028(9) -0.0054(8) -0.0132(7)
C4 0.0310(10) 0.0379(12) 0.0300(10) -0.0090(9) 0.0033(8) -0.0256(9)
C5 0.0235(9) 0.0184(9) 0.0587(15) -0.0020(10) 0.0023(9) -0.0127(7)
C6 0.0228(9) 0.0285(10) 0.0464(13) 0.0215(10) 0.0020(9) -0.0041(8)
C7 0.0257(9) 0.0303(11) 0.0274(10) 0.0075(9) -0.0063(8) -0.0013(8)
C8 0.0174(8) 0.0229(9) 0.0364(11) 0.0059(9) -0.0013(8) -0.0054(7)
C9 0.0268(9) 0.0201(9) 0.0274(10) 0.0002(8) 0.0028(8) 0.0016(7)
C10 0.0303(10) 0.0145(8) 0.0562(15) 0.0040(9) -0.0139(10) -0.0078(8)
C11 0.0222(8) 0.0193(8) 0.0196(8) 0.0070(7) -0.0049(7) -0.0123(7)
C12 0.0269(9) 0.0216(9) 0.0218(9) 0.0014(8) -0.0046(7) -0.0142(7)
C13 0.0244(9) 0.0316(11) 0.0339(11) 0.0081(9) -0.0100(8) -0.0160(8)
C14 0.0191(8) 0.0267(10) 0.0403(12) 0.0065(9) -0.0064(8) -0.0075(7)
C15 0.0210(8) 0.0163(8) 0.0297(10) -0.0005(8) 0.0011(7) -0.0056(7)
C16 0.0199(8) 0.0182(8) 0.0198(8) 0.0020(7) 0.0002(7) -0.0066(6)
C17 0.0263(9) 0.0225(9) 0.0218(9) -0.0004(8) 0.0029(7) -0.0070(7)
C18 0.0229(9) 0.0264(10) 0.0277(10) 0.0028(8) 0.0059(7) -0.0051(7)
C19 0.0192(8) 0.0268(10) 0.0325(10) 0.0062(9) 0.0010(7) -0.0089(7)
C20 0.0196(8) 0.0221(9) 0.0257(9) 0.0042(8) -0.0029(7) -0.0092(7)
P1 0.0221(2) 0.0210(2) 0.0167(2) 0.00096(18) -0.00163(17) -0.00854(18)
F1 0.0377(6) 0.0233(6) 0.0214(6) 0.0038(5) 0.0027(5) -0.0085(5)
F2 0.0527(8) 0.0374(7) 0.0228(6) 0.0102(6) -0.0035(6) -0.0198(6)
F3 0.0311(6) 0.0452(8) 0.0418(8) 0.0013(6) -0.0091(6) -0.0211(6)
F4 0.0430(8) 0.0590(10) 0.0489(9) 0.0076(7) -0.0199(7) -0.0323(7)
F5 0.0354(7) 0.0212(6) 0.0320(7) -0.0002(5) 0.0055(5) -0.0015(5)
F6 0.0490(8) 0.0286(7) 0.0296(7) -0.0086(6) 0.0140(6) -0.0112(6)
P2 0.0316(3) 0.0215(2) 0.0206(2) -0.0003(2) -0.0067(2) -0.0062(2)
F7 0.0300(6) 0.0476(8) 0.0298(7) 0.0032(6) 0.0019(5) -0.0183(6)
F8 0.0963(13) 0.0339(8) 0.0192(6) 0.0047(6) -0.0082(7) -0.0249(8)
F9 0.0554(9) 0.0810(12) 0.0261(7) 0.0017(7) -0.0069(6) -0.0501(9)
F10 0.171(2) 0.0643(12) 0.0558(11) 0.0162(10) -0.0529(13) -0.0846(15)
F11 0.0616(11) 0.0483(10) 0.0590(11) 0.0247(8) 0.0299(8) 0.0256(8)
F12 0.0312(7) 0.0368(8) 0.0992(14) 0.0157(9) -0.0159(8) -0.0047(6)

loop_
_atom_type_symbol
_atom_type_description
_atom_type_scat_dispersion_real
_atom_type_scat_dispersion_imag
_atom_type_scat_source
C C 0.0033 0.0016 'International Tables Vol C Tables 4.2.6.8 and 6.1.1.4'
H H 0.0000 0.0000 'International Tables Vol C Tables 4.2.6.8 and 6.1.1.4'
N N 0.0061 0.0033 'International Tables Vol C Tables 4.2.6.8 and 6.1.1.4'
F F 0.0171 0.0103 'International Tables Vol C Tables 4.2.6.8 and 6.1.1.4'
P P 0.1023 0.0942 'International Tables Vol C Tables 4.2.6.8 and 6.1.1.4'
Ru Ru -1.2594 0.8363 'International Tables Vol C Tables 4.2.6.8 and 6.1.1.4'

loop_
_geom_angle_atom_site_label_1
_geom_angle_atom_site_label_2
_geom_angle_atom_site_label_3
_geom_angle
_geom_angle_site_symmetry_1
_geom_angle_site_symmetry_3
_geom_angle_publ_flag
N4 Ru1 N2 93.35(6) . . ?
N4 Ru1 N1 89.08(6) . . ?
N2 Ru1 N1 63.89(6) . . ?
N4 Ru1 C1 158.55(8) . . ?
N2 Ru1 C1 108.09(8) . . ?
N1 Ru1 C1 99.37(7) . . ?
N4 Ru1 C5 120.52(8) . . ?
N2 Ru1 C5 144.24(8) . . ?
N1 Ru1 C5 102.68(7) . . ?
C1 Ru1 C5 38.44(9) . . ?
N4 Ru1 C2 141.61(7) . . ?
N2 Ru1 C2 97.70(7) . . ?
N1 Ru1 C2 128.71(7) . . ?
C1 Ru1 C2 38.16(8) . . ?
C5 Ru1 C2 63.70(8) . . ?
N4 Ru1 C3 106.66(7) . . ?
N2 Ru1 C3 121.37(7) . . ?
N1 Ru1 C3 162.42(7) . . ?
C1 Ru1 C3 63.16(7) . . ?
C5 Ru1 C3 62.81(8) . . ?
C2 Ru1 C3 37.57(8) . . ?
N4 Ru1 C4 97.08(7) . . ?
N2 Ru1 C4 158.33(7) . . ?
N1 Ru1 C4 134.97(7) . . ?
C1 Ru1 C4 63.09(8) . . ?
C5 Ru1 C4 37.35(9) . . ?
C2 Ru1 C4 62.76(8) . . ?
C3 Ru1 C4 37.18(8) . . ?
N4 Ru1 Ru2 50.64(5) . . ?
N2 Ru1 Ru2 49.88(4) . . ?
N1 Ru1 Ru2 90.81(4) . . ?
C1 Ru1 Ru2 147.69(7) . . ?
C5 Ru1 Ru2 164.22(6) . . ?
C2 Ru1 Ru2 113.83(6) . . ?
C3 Ru1 Ru2 105.14(5) . . ?
C4 Ru1 Ru2 126.93(6) . . ?
N2 Ru2 N4 93.17(6) . . ?
N2 Ru2 N3 89.02(6) . . ?
N4 Ru2 N3 63.86(6) . . ?
N2 Ru2 C10 108.21(8) . . ?
N4 Ru2 C10 157.74(8) . . ?
N3 Ru2 C10 109.22(8) . . ?
N2 Ru2 C9 94.80(7) . . ?
N4 Ru2 C9 148.28(8) . . ?
N3 Ru2 C9 146.81(8) . . ?
C10 Ru2 C9 38.58(9) . . ?
N2 Ru2 C6 145.83(9) . . ?
N4 Ru2 C6 119.38(8) . . ?
N3 Ru2 C6 95.98(7) . . ?
C10 Ru2 C6 38.48(10) . . ?
C9 Ru2 C6 63.54(8) . . ?
N2 Ru2 C8 116.73(7) . . ?
N4 Ru2 C8 112.72(7) . . ?
N3 Ru2 C8 154.22(7) . . ?
C10 Ru2 C8 63.48(8) . . ?
C9 Ru2 C8 37.44(8) . . ?
C6 Ru2 C8 62.43(8) . . ?
N2 Ru2 C7 153.77(7) . . ?
N4 Ru2 C7 99.99(8) . . ?
N3 Ru2 C7 117.14(7) . . ?
C10 Ru2 C7 63.17(9) . . ?
C9 Ru2 C7 62.57(8) . . ?
C6 Ru2 C7 36.93(9) . . ?
C8 Ru2 C7 37.09(7) . . ?
N2 Ru2 Ru1 50.23(4) . . ?
N4 Ru2 Ru1 50.09(4) . . ?
N3 Ru2 Ru1 90.80(4) . . ?
C10 Ru2 Ru1 151.38(7) . . ?
C9 Ru2 Ru1 116.73(6) . . ?
C6 Ru2 Ru1 162.35(7) . . ?
C8 Ru2 Ru1 106.25(5) . . ?
C7 Ru2 Ru1 125.95(6) . . ?
C11 N1 C15 120.83(17) . . ?
C11 N1 Ru1 94.32(11) . . ?
C15 N1 Ru1 143.04(14) . . ?
C11 N2 Ru2 123.50(12) . . ?
C11 N2 Ru1 93.23(11) . . ?
Ru2 N2 Ru1 79.88(6) . . ?
C11 N2 H2N 113.9(16) . . ?
Ru2 N2 H2N 116.8(17) . . ?
Ru1 N2 H2N 122.4(17) . . ?
C20 N3 C16 120.69(16) . . ?
C20 N3 Ru2 141.79(14) . . ?
C16 N3 Ru2 95.39(11) . . ?
C16 N4 Ru1 123.04(12) . . ?
C16 N4 Ru2 93.31(11) . . ?
Ru1 N4 Ru2 79.27(6) . . ?
C16 N4 H4N 112.9(17) . . ?
Ru1 N4 H4N 116.4(17) . . ?
Ru2 N4 H4N 126.6(18) . . ?
C2 C1 C5 107.67(18) . . ?
C2 C1 Ru1 71.58(11) . . ?
C5 C1 Ru1 71.37(12) . . ?
C2 C1 H1 126.2 . . ?
C5 C1 H1 126.2 . . ?
Ru1 C1 H1 122.6 . . ?
C3 C2 C1 108.12(19) . . ?
C3 C2 Ru1 72.94(11) . . ?
C1 C2 Ru1 70.25(11) . . ?
C3 C2 H2 125.9 . . ?
C1 C2 H2 125.9 . . ?
Ru1 C2 H2 122.5 . . ?
C2 C3 C4 107.91(18) . . ?
C2 C3 Ru1 69.49(11) . . ?
C4 C3 Ru1 71.49(11) . . ?
C2 C3 H3 126.0 . . ?
C4 C3 H3 126.0 . . ?
Ru1 C3 H3 124.6 . . ?
C5 C4 C3 108.34(19) . . ?
C5 C4 Ru1 69.45(11) . . ?
C3 C4 Ru1 71.33(11) . . ?
C5 C4 H4 125.8 . . ?
C3 C4 H4 125.8 . . ?
Ru1 C4 H4 125.8 . . ?
C4 C5 C1 107.95(19) . . ?
C4 C5 Ru1 73.20(12) . . ?
C1 C5 Ru1 70.19(12) . . ?
C4 C5 H5 125.9 . . ?
C1 C5 H5 125.9 . . ?
Ru1 C5 H5 125.9 . . ?
C7 C6 C10 108.35(19) . . ?
C7 C6 Ru2 73.29(12) . . ?
C10 C6 Ru2 69.12(11) . . ?
C7 C6 H6 125.8 . . ?
C10 C6 H6 125.8 . . ?
Ru2 C6 H6 123.4 . . ?
C6 C7 C8 108.3(2) . . ?
C6 C7 Ru2 69.78(11) . . ?
C8 C7 Ru2 70.79(11) . . ?
C6 C7 H7 125.9 . . ?
C8 C7 H7 125.9 . . ?
Ru2 C7 H7 125.9 . . ?
C9 C8 C7 108.04(19) . . ?
C9 C8 Ru2 69.14(11) . . ?
C7 C8 Ru2 72.13(11) . . ?
C9 C8 H8 126.0 . . ?
C7 C8 H8 126.0 . . ?
Ru2 C8 H8 124.3 . . ?
C8 C9 C10 108.45(19) . . ?
C8 C9 Ru2 73.41(11) . . ?
C10 C9 Ru2 70.10(12) . . ?
C8 C9 H9 125.8 . . ?
C10 C9 H9 125.8 . . ?
Ru2 C9 H9 122.4 . . ?
C9 C10 C6 106.9(2) . . ?
C9 C10 Ru2 71.32(12) . . ?
C6 C10 Ru2 72.40(13) . . ?
C9 C10 H10 126.6 . . ?
C6 C10 H10 126.6 . . ?
Ru2 C10 H10 121.5 . . ?
N1 C11 C12 123.83(17) . . ?
N1 C11 N2 106.93(15) . . ?
C12 C11 N2 129.14(18) . . ?
C11 C12 C13 115.75(19) . . ?
C11 C12 H12 122.1 . . ?
C13 C12 H12 122.1 . . ?
C14 C13 C12 120.52(18) . . ?
C14 C13 H13 119.7 . . ?
C12 C13 H13 119.7 . . ?
C13 C14 C15 120.03(18) . . ?
C13 C14 H14 120.0 . . ?
C15 C14 H14 120.0 . . ?
N1 C15 C14 118.97(19) . . ?
N1 C15 H15 120.5 . . ?
C14 C15 H15 120.5 . . ?
N3 C16 C17 123.22(17) . . ?
N3 C16 N4 105.98(15) . . ?
C17 C16 N4 130.66(18) . . ?
C16 C17 C18 116.1(2) . . ?
C16 C17 H17 121.9 . . ?
C18 C17 H17 121.9 . . ?
C19 C18 C17 120.78(19) . . ?
C19 C18 H18 119.6 . . ?
C17 C18 H18 119.6 . . ?
C20 C19 C18 119.57(18) . . ?
C20 C19 H19 120.2 . . ?
C18 C19 H19 120.2 . . ?
N3 C20 C19 119.60(19) . . ?
N3 C20 H20 120.2 . . ?
C19 C20 H20 120.2 . . ?
F2 P1 F3 90.16(8) . . ?
F2 P1 F4 90.75(8) . . ?
F3 P1 F4 179.08(8) . . ?
F2 P1 F6 90.70(8) . . ?
F3 P1 F6 90.26(8) . . ?
F4 P1 F6 89.91(9) . . ?
F2 P1 F5 90.65(7) . . ?
F3 P1 F5 89.68(8) . . ?
F4 P1 F5 90.13(8) . . ?
F6 P1 F5 178.66(7) . . ?
F2 P1 F1 179.78(8) . . ?
F3 P1 F1 89.67(7) . . ?
F4 P1 F1 89.43(8) . . ?
F6 P1 F1 89.43(7) . . ?
F5 P1 F1 89.22(7) . . ?
F10 P2 F11 91.27(14) . . ?
F10 P2 F12 90.21(12) . . ?
F11 P2 F12 178.13(12) . . ?
F10 P2 F8 91.47(10) . . ?
F11 P2 F8 90.53(9) . . ?
F12 P2 F8 90.58(10) . . ?
F10 P2 F9 178.91(12) . . ?
F11 P2 F9 89.44(12) . . ?
F12 P2 F9 89.07(10) . . ?
F8 P2 F9 89.35(8) . . ?
F10 P2 F7 89.61(9) . . ?
F11 P2 F7 88.75(8) . . ?
F12 P2 F7 90.12(9) . . ?
F8 P2 F7 178.71(9) . . ?
F9 P2 F7 89.58(7) . . ?

loop_
_geom_bond_atom_site_label_1
_geom_bond_atom_site_label_2
_geom_bond_distance
_geom_bond_site_symmetry_2
_geom_bond_publ_flag
Ru1 N4 2.0707(16) . ?
Ru1 N2 2.0709(16) . ?
Ru1 N1 2.1053(15) . ?
Ru1 C1 2.165(2) . ?
Ru1 C5 2.181(2) . ?
Ru1 C2 2.1825(19) . ?
Ru1 C3 2.2275(19) . ?
Ru1 C4 2.230(2) . ?
Ru1 Ru2 2.6524(4) . ?
Ru2 N2 2.0604(15) . ?
Ru2 N4 2.0872(17) . ?
Ru2 N3 2.0905(15) . ?
Ru2 C10 2.159(2) . ?
Ru2 C9 2.175(2) . ?
Ru2 C6 2.2028(19) . ?
Ru2 C8 2.2309(18) . ?
Ru2 C7 2.2485(19) . ?
N1 C11 1.332(3) . ?
N1 C15 1.344(2) . ?
N2 C11 1.418(2) . ?
N2 H2N 0.807(18) . ?
N3 C20 1.344(2) . ?
N3 C16 1.347(3) . ?
N4 C16 1.420(2) . ?
N4 H4N 0.807(18) . ?
C1 C2 1.421(3) . ?
C1 C5 1.431(4) . ?
C1 H1 0.9500 . ?
C2 C3 1.421(3) . ?
C2 H2 0.9500 . ?
C3 C4 1.421(3) . ?
C3 H3 0.9500 . ?
C4 C5 1.413(3) . ?
C4 H4 1.0000 . ?
C5 H5 1.0000 . ?
C6 C7 1.411(3) . ?
C6 C10 1.438(4) . ?
C6 H6 0.9500 . ?
C7 C8 1.425(3) . ?
C7 H7 1.0000 . ?
C8 C9 1.415(3) . ?
C8 H8 0.9500 . ?
C9 C10 1.432(3) . ?
C9 H9 0.9500 . ?
C10 H10 0.9500 . ?
C11 C12 1.390(2) . ?
C12 C13 1.393(3) . ?
C12 H12 0.9500 . ?
C13 C14 1.390(3) . ?
C13 H13 0.9500 . ?
C14 C15 1.394(3) . ?
C14 H14 0.9500 . ?
C15 H15 0.9500 . ?
C16 C17 1.385(3) . ?
C17 C18 1.396(3) . ?
C17 H17 0.9500 . ?
C18 C19 1.392(3) . ?
C18 H18 0.9500 . ?
C19 C20 1.390(3) . ?
C19 H19 0.9500 . ?
C20 H20 0.9500 . ?
P1 F2 1.5931(13) . ?
P1 F3 1.5931(13) . ?
P1 F4 1.5967(14) . ?
P1 F6 1.6043(14) . ?
P1 F5 1.6118(13) . ?
P1 F1 1.6226(12) . ?
P2 F10 1.5832(17) . ?
P2 F11 1.5835(16) . ?
P2 F12 1.5858(15) . ?
P2 F8 1.5943(15) . ?
P2 F9 1.6054(15) . ?
P2 F7 1.6262(14) . ?

loop_
_geom_hbond_atom_site_label_D
_geom_hbond_atom_site_label_H
_geom_hbond_atom_site_label_A
_geom_hbond_distance_DH
_geom_hbond_distance_HA
_geom_hbond_distance_DA
_geom_hbond_angle_DHA
_geom_hbond_site_symmetry_A
N2 H2N F1 0.807(18) 2.138(19) 2.941(2) 174(2) .
N4 H4N F7 0.807(18) 2.263(18) 3.052(2) 166(2) .

loop_
_geom_torsion_atom_site_label_1
_geom_torsion_atom_site_label_2
_geom_torsion_atom_site_label_3
_geom_torsion_atom_site_label_4
_geom_torsion
_geom_torsion_site_symmetry_1
_geom_torsion_site_symmetry_2
_geom_torsion_site_symmetry_3
_geom_torsion_site_symmetry_4
_geom_torsion_publ_flag
N4 Ru1 Ru2 N2 -142.17(8) . . . . ?
N1 Ru1 Ru2 N2 -54.03(7) . . . . ?
C1 Ru1 Ru2 N2 55.06(12) . . . . ?
C5 Ru1 Ru2 N2 157.0(2) . . . . ?
C2 Ru1 Ru2 N2 79.59(8) . . . . ?
C3 Ru1 Ru2 N2 118.50(8) . . . . ?
C4 Ru1 Ru2 N2 152.49(9) . . . . ?
N2 Ru1 Ru2 N4 142.17(8) . . . . ?
N1 Ru1 Ru2 N4 88.14(7) . . . . ?
C1 Ru1 Ru2 N4 -162.77(12) . . . . ?
C5 Ru1 Ru2 N4 -60.8(2) . . . . ?
C2 Ru1 Ru2 N4 -138.24(8) . . . . ?
C3 Ru1 Ru2 N4 -99.33(8) . . . . ?
C4 Ru1 Ru2 N4 -65.34(9) . . . . ?
N4 Ru1 Ru2 N3 -54.11(7) . . . . ?
N2 Ru1 Ru2 N3 88.06(7) . . . . ?
N1 Ru1 Ru2 N3 34.03(6) . . . . ?
C1 Ru1 Ru2 N3 143.12(11) . . . . ?
C5 Ru1 Ru2 N3 -115.0(2) . . . . ?
C2 Ru1 Ru2 N3 167.65(7) . . . . ?
C3 Ru1 Ru2 N3 -153.44(7) . . . . ?
C4 Ru1 Ru2 N3 -119.46(8) . . . . ?
N4 Ru1 Ru2 C10 170.40(13) . . . . ?
N2 Ru1 Ru2 C10 -47.43(13) . . . . ?
N1 Ru1 Ru2 C10 -101.46(13) . . . . ?
C1 Ru1 Ru2 C10 7.63(16) . . . . ?
C5 Ru1 Ru2 C10 109.6(3) . . . . ?
C2 Ru1 Ru2 C10 32.16(13) . . . . ?
C3 Ru1 Ru2 C10 71.08(13) . . . . ?
C4 Ru1 Ru2 C10 105.06(14) . . . . ?
N4 Ru1 Ru2 C9 145.12(9) . . . . ?
N2 Ru1 Ru2 C9 -72.71(9) . . . . ?
N1 Ru1 Ru2 C9 -126.74(8) . . . . ?
C1 Ru1 Ru2 C9 -17.65(12) . . . . ?
C5 Ru1 Ru2 C9 84.3(2) . . . . ?
C2 Ru1 Ru2 C9 6.88(9) . . . . ?
C3 Ru1 Ru2 C9 45.79(9) . . . . ?
C4 Ru1 Ru2 C9 79.78(10) . . . . ?
N4 Ru1 Ru2 C6 58.7(2) . . . . ?
N2 Ru1 Ru2 C6 -159.1(2) . . . . ?
N1 Ru1 Ru2 C6 146.8(2) . . . . ?
C1 Ru1 Ru2 C6 -104.1(2) . . . . ?
C5 Ru1 Ru2 C6 -2.2(3) . . . . ?
C2 Ru1 Ru2 C6 -79.6(2) . . . . ?
C3 Ru1 Ru2 C6 -40.6(2) . . . . ?
C4 Ru1 Ru2 C6 -6.7(2) . . . . ?
N4 Ru1 Ru2 C8 106.30(8) . . . . ?
N2 Ru1 Ru2 C8 -111.53(8) . . . . ?
N1 Ru1 Ru2 C8 -165.56(8) . . . . ?
C1 Ru1 Ru2 C8 -56.46(12) . . . . ?
C5 Ru1 Ru2 C8 45.5(2) . . . . ?
C2 Ru1 Ru2 C8 -31.93(9) . . . . ?
C3 Ru1 Ru2 C8 6.98(8) . . . . ?
C4 Ru1 Ru2 C8 40.96(9) . . . . ?
N4 Ru1 Ru2 C7 70.89(9) . . . . ?
N2 Ru1 Ru2 C7 -146.94(9) . . . . ?
N1 Ru1 Ru2 C7 159.03(8) . . . . ?
C1 Ru1 Ru2 C7 -91.87(13) . . . . ?
C5 Ru1 Ru2 C7 10.0(2) . . . . ?
C2 Ru1 Ru2 C7 -67.34(9) . . . . ?
C3 Ru1 Ru2 C7 -28.43(9) . . . . ?
C4 Ru1 Ru2 C7 5.55(10) . . . . ?
N4 Ru1 N1 C11 102.48(11) . . . . ?
N2 Ru1 N1 C11 8.30(10) . . . . ?
C1 Ru1 N1 C11 -97.34(12) . . . . ?
C5 Ru1 N1 C11 -136.39(12) . . . . ?
C2 Ru1 N1 C11 -70.07(13) . . . . ?
C3 Ru1 N1 C11 -103.6(2) . . . . ?
C4 Ru1 N1 C11 -158.43(11) . . . . ?
Ru2 Ru1 N1 C11 51.87(10) . . . . ?
N4 Ru1 N1 C15 -94.7(2) . . . . ?
N2 Ru1 N1 C15 171.1(2) . . . . ?
C1 Ru1 N1 C15 65.4(2) . . . . ?
C5 Ru1 N1 C15 26.4(2) . . . . ?
C2 Ru1 N1 C15 92.7(2) . . . . ?
C3 Ru1 N1 C15 59.2(4) . . . . ?
C4 Ru1 N1 C15 4.4(3) . . . . ?
Ru2 Ru1 N1 C15 -145.3(2) . . . . ?
N4 Ru2 N2 C11 59.06(15) . . . . ?
N3 Ru2 N2 C11 -4.69(15) . . . . ?
C10 Ru2 N2 C11 -114.63(15) . . . . ?
C9 Ru2 N2 C11 -151.67(15) . . . . ?
C6 Ru2 N2 C11 -103.91(17) . . . . ?
C8 Ru2 N2 C11 176.51(14) . . . . ?
C7 Ru2 N2 C11 179.42(17) . . . . ?
Ru1 Ru2 N2 C11 87.17(15) . . . . ?
N4 Ru2 N2 Ru1 -28.11(6) . . . . ?
N3 Ru2 N2 Ru1 -91.86(6) . . . . ?
C10 Ru2 N2 Ru1 158.20(7) . . . . ?
C9 Ru2 N2 Ru1 121.16(7) . . . . ?
C6 Ru2 N2 Ru1 168.92(10) . . . . ?
C8 Ru2 N2 Ru1 89.35(8) . . . . ?
C7 Ru2 N2 Ru1 92.25(18) . . . . ?
N4 Ru1 N2 C11 -95.11(10) . . . . ?
N1 Ru1 N2 C11 -7.78(9) . . . . ?
C1 Ru1 N2 C11 83.98(11) . . . . ?
C5 Ru1 N2 C11 67.02(16) . . . . ?
C2 Ru1 N2 C11 121.75(11) . . . . ?
C3 Ru1 N2 C11 153.06(10) . . . . ?
C4 Ru1 N2 C11 146.11(18) . . . . ?
Ru2 Ru1 N2 C11 -123.47(11) . . . . ?
N4 Ru1 N2 Ru2 28.36(6) . . . . ?
N1 Ru1 N2 Ru2 115.69(7) . . . . ?
C1 Ru1 N2 Ru2 -152.55(7) . . . . ?
C5 Ru1 N2 Ru2 -169.51(10) . . . . ?
C2 Ru1 N2 Ru2 -114.78(7) . . . . ?
C3 Ru1 N2 Ru2 -83.47(8) . . . . ?
C4 Ru1 N2 Ru2 -90.42(19) . . . . ?
N2 Ru2 N3 C20 -96.5(2) . . . . ?
N4 Ru2 N3 C20 169.5(2) . . . . ?
C10 Ru2 N3 C20 12.5(2) . . . . ?
C9 Ru2 N3 C20 0.8(3) . . . . ?
C6 Ru2 N3 C20 49.6(2) . . . . ?
C8 Ru2 N3 C20 81.0(3) . . . . ?
C7 Ru2 N3 C20 81.4(2) . . . . ?
Ru1 Ru2 N3 C20 -146.7(2) . . . . ?
N2 Ru2 N3 C16 101.93(11) . . . . ?
N4 Ru2 N3 C16 7.92(10) . . . . ?
C10 Ru2 N3 C16 -149.10(11) . . . . ?
C9 Ru2 N3 C16 -160.78(13) . . . . ?
C6 Ru2 N3 C16 -111.95(12) . . . . ?
C8 Ru2 N3 C16 -80.54(19) . . . . ?
C7 Ru2 N3 C16 -80.11(13) . . . . ?
Ru1 Ru2 N3 C16 51.73(10) . . . . ?
N2 Ru1 N4 C16 58.93(15) . . . . ?
N1 Ru1 N4 C16 -4.85(15) . . . . ?
C1 Ru1 N4 C16 -118.7(2) . . . . ?
C5 Ru1 N4 C16 -109.06(15) . . . . ?
C2 Ru1 N4 C16 165.77(14) . . . . ?
C3 Ru1 N4 C16 -176.89(15) . . . . ?
C4 Ru1 N4 C16 -140.11(15) . . . . ?
Ru2 Ru1 N4 C16 86.95(15) . . . . ?
N2 Ru1 N4 Ru2 -28.02(6) . . . . ?
N1 Ru1 N4 Ru2 -91.81(6) . . . . ?
C1 Ru1 N4 Ru2 154.35(17) . . . . ?
C5 Ru1 N4 Ru2 163.99(7) . . . . ?
C2 Ru1 N4 Ru2 78.82(12) . . . . ?
C3 Ru1 N4 Ru2 96.16(7) . . . . ?
C4 Ru1 N4 Ru2 132.94(7) . . . . ?
N2 Ru2 N4 C16 -94.84(10) . . . . ?
N3 Ru2 N4 C16 -7.49(9) . . . . ?
C10 Ru2 N4 C16 69.2(2) . . . . ?
C9 Ru2 N4 C16 160.74(13) . . . . ?
C6 Ru2 N4 C16 74.28(12) . . . . ?
C8 Ru2 N4 C16 144.39(10) . . . . ?
C7 Ru2 N4 C16 107.94(11) . . . . ?
Ru1 Ru2 N4 C16 -123.01(11) . . . . ?
N2 Ru2 N4 Ru1 28.17(6) . . . . ?
N3 Ru2 N4 Ru1 115.52(6) . . . . ?
C10 Ru2 N4 Ru1 -167.83(17) . . . . ?
C9 Ru2 N4 Ru1 -76.24(13) . . . . ?
C6 Ru2 N4 Ru1 -162.71(7) . . . . ?
C8 Ru2 N4 Ru1 -92.60(7) . . . . ?
C7 Ru2 N4 Ru1 -129.04(7) . . . . ?
N4 Ru1 C1 C2 -103.3(2) . . . . ?
N2 Ru1 C1 C2 79.19(13) . . . . ?
N1 Ru1 C1 C2 144.65(12) . . . . ?
C5 Ru1 C1 C2 -116.73(18) . . . . ?
C3 Ru1 C1 C2 -37.46(12) . . . . ?
C4 Ru1 C1 C2 -79.34(13) . . . . ?
Ru2 Ru1 C1 C2 37.92(18) . . . . ?
N4 Ru1 C1 C5 13.4(3) . . . . ?
N2 Ru1 C1 C5 -164.08(11) . . . . ?
N1 Ru1 C1 C5 -98.62(12) . . . . ?
C2 Ru1 C1 C5 116.73(18) . . . . ?
C3 Ru1 C1 C5 79.27(13) . . . . ?
C4 Ru1 C1 C5 37.39(12) . . . . ?
Ru2 Ru1 C1 C5 154.65(10) . . . . ?
C5 C1 C2 C3 0.9(2) . . . . ?
Ru1 C1 C2 C3 63.55(14) . . . . ?
C5 C1 C2 Ru1 -62.65(14) . . . . ?
N4 Ru1 C2 C3 27.92(19) . . . . ?
N2 Ru1 C2 C3 133.31(12) . . . . ?
N1 Ru1 C2 C3 -164.13(11) . . . . ?
C1 Ru1 C2 C3 -117.11(18) . . . . ?
C5 Ru1 C2 C3 -78.85(14) . . . . ?
C4 Ru1 C2 C3 -36.83(12) . . . . ?
Ru2 Ru1 C2 C3 83.93(12) . . . . ?
N4 Ru1 C2 C1 145.03(13) . . . . ?
N2 Ru1 C2 C1 -109.58(13) . . . . ?
N1 Ru1 C2 C1 -47.01(16) . . . . ?
C5 Ru1 C2 C1 38.27(13) . . . . ?
C3 Ru1 C2 C1 117.11(18) . . . . ?
C4 Ru1 C2 C1 80.29(14) . . . . ?
Ru2 Ru1 C2 C1 -158.95(11) . . . . ?
C1 C2 C3 C4 -0.3(2) . . . . ?
Ru1 C2 C3 C4 61.50(14) . . . . ?
C1 C2 C3 Ru1 -61.82(13) . . . . ?
N4 Ru1 C3 C2 -162.33(12) . . . . ?
N2 Ru1 C3 C2 -57.63(14) . . . . ?
N1 Ru1 C3 C2 45.0(3) . . . . ?
C1 Ru1 C3 C2 38.05(13) . . . . ?
C5 Ru1 C3 C2 81.42(14) . . . . ?
C4 Ru1 C3 C2 118.13(18) . . . . ?
Ru2 Ru1 C3 C2 -109.55(12) . . . . ?
N4 Ru1 C3 C4 79.54(13) . . . . ?
N2 Ru1 C3 C4 -175.76(11) . . . . ?
N1 Ru1 C3 C4 -73.2(3) . . . . ?
C1 Ru1 C3 C4 -80.08(14) . . . . ?
C5 Ru1 C3 C4 -36.71(13) . . . . ?
C2 Ru1 C3 C4 -118.13(18) . . . . ?
Ru2 Ru1 C3 C4 132.32(11) . . . . ?
C2 C3 C4 C5 -0.4(2) . . . . ?
Ru1 C3 C4 C5 59.84(14) . . . . ?
C2 C3 C4 Ru1 -60.23(13) . . . . ?
N4 Ru1 C4 C5 132.91(13) . . . . ?
N2 Ru1 C4 C5 -108.9(2) . . . . ?
N1 Ru1 C4 C5 37.11(17) . . . . ?
C1 Ru1 C4 C5 -38.48(14) . . . . ?
C2 Ru1 C4 C5 -81.56(14) . . . . ?
C3 Ru1 C4 C5 -118.78(19) . . . . ?
Ru2 Ru1 C4 C5 177.99(11) . . . . ?
N4 Ru1 C4 C3 -108.31(12) . . . . ?
N2 Ru1 C4 C3 9.8(3) . . . . ?
N1 Ru1 C4 C3 155.89(11) . . . . ?
C1 Ru1 C4 C3 80.29(13) . . . . ?
C5 Ru1 C4 C3 118.78(19) . . . . ?
C2 Ru1 C4 C3 37.21(12) . . . . ?
Ru2 Ru1 C4 C3 -63.24(13) . . . . ?
C3 C4 C5 C1 0.9(2) . . . . ?
Ru1 C4 C5 C1 61.97(14) . . . . ?
C3 C4 C5 Ru1 -61.02(14) . . . . ?
C2 C1 C5 C4 -1.1(2) . . . . ?
Ru1 C1 C5 C4 -63.92(14) . . . . ?
C2 C1 C5 Ru1 62.79(14) . . . . ?
N4 Ru1 C5 C4 -57.54(15) . . . . ?
N2 Ru1 C5 C4 143.30(13) . . . . ?
N1 Ru1 C5 C4 -154.05(12) . . . . ?
C1 Ru1 C5 C4 116.80(18) . . . . ?
C2 Ru1 C5 C4 78.81(13) . . . . ?
C3 Ru1 C5 C4 36.55(13) . . . . ?
Ru2 Ru1 C5 C4 -5.9(3) . . . . ?
N4 Ru1 C5 C1 -174.34(11) . . . . ?
N2 Ru1 C5 C1 26.49(18) . . . . ?
N1 Ru1 C5 C1 89.15(12) . . . . ?
C2 Ru1 C5 C1 -38.00(12) . . . . ?
C3 Ru1 C5 C1 -80.26(13) . . . . ?
C4 Ru1 C5 C1 -116.80(18) . . . . ?
Ru2 Ru1 C5 C1 -122.7(2) . . . . ?
N2 Ru2 C6 C7 -134.29(15) . . . . ?
N4 Ru2 C6 C7 65.32(15) . . . . ?
N3 Ru2 C6 C7 128.61(14) . . . . ?
C10 Ru2 C6 C7 -117.80(19) . . . . ?
C9 Ru2 C6 C7 -78.80(14) . . . . ?
C8 Ru2 C6 C7 -36.58(13) . . . . ?
Ru1 Ru2 C6 C7 16.6(3) . . . . ?
N2 Ru2 C6 C10 -16.50(19) . . . . ?
N4 Ru2 C6 C10 -176.89(11) . . . . ?
N3 Ru2 C6 C10 -113.60(13) . . . . ?
C9 Ru2 C6 C10 39.00(13) . . . . ?
C8 Ru2 C6 C10 81.22(14) . . . . ?
C7 Ru2 C6 C10 117.80(19) . . . . ?
Ru1 Ru2 C6 C10 134.35(19) . . . . ?
C10 C6 C7 C8 0.0(2) . . . . ?
Ru2 C6 C7 C8 60.59(14) . . . . ?
C10 C6 C7 Ru2 -60.55(13) . . . . ?
N2 Ru2 C7 C6 114.54(19) . . . . ?
N4 Ru2 C7 C6 -126.49(14) . . . . ?
N3 Ru2 C7 C6 -60.85(16) . . . . ?
C10 Ru2 C7 C6 38.09(14) . . . . ?
C9 Ru2 C7 C6 81.67(15) . . . . ?
C8 Ru2 C7 C6 118.8(2) . . . . ?
Ru1 Ru2 C7 C6 -173.88(11) . . . . ?
N2 Ru2 C7 C8 -4.3(3) . . . . ?
N4 Ru2 C7 C8 114.67(13) . . . . ?
N3 Ru2 C7 C8 -179.68(12) . . . . ?
C10 Ru2 C7 C8 -80.75(15) . . . . ?
C9 Ru2 C7 C8 -37.17(13) . . . . ?
C6 Ru2 C7 C8 -118.8(2) . . . . ?
Ru1 Ru2 C7 C8 67.29(14) . . . . ?
C6 C7 C8 C9 0.1(2) . . . . ?
Ru2 C7 C8 C9 60.10(13) . . . . ?
C6 C7 C8 Ru2 -59.96(14) . . . . ?
N2 Ru2 C8 C9 59.77(13) . . . . ?
N4 Ru2 C8 C9 165.91(11) . . . . ?
N3 Ru2 C8 C9 -117.46(18) . . . . ?
C10 Ru2 C8 C9 -38.26(13) . . . . ?
C6 Ru2 C8 C9 -81.68(14) . . . . ?
C7 Ru2 C8 C9 -118.11(18) . . . . ?
Ru1 Ru2 C8 C9 112.95(11) . . . . ?
N2 Ru2 C8 C7 177.87(13) . . . . ?
N4 Ru2 C8 C7 -75.99(14) . . . . ?
N3 Ru2 C8 C7 0.6(2) . . . . ?
C10 Ru2 C8 C7 79.85(15) . . . . ?
C9 Ru2 C8 C7 118.11(18) . . . . ?
C6 Ru2 C8 C7 36.43(14) . . . . ?
Ru1 Ru2 C8 C7 -128.94(12) . . . . ?
C7 C8 C9 C10 -0.3(2) . . . . ?
Ru2 C8 C9 C10 61.72(13) . . . . ?
C7 C8 C9 Ru2 -62.00(14) . . . . ?
N2 Ru2 C9 C8 -129.25(12) . . . . ?
N4 Ru2 C9 C8 -25.29(19) . . . . ?
N3 Ru2 C9 C8 135.18(13) . . . . ?
C10 Ru2 C9 C8 117.33(17) . . . . ?
C6 Ru2 C9 C8 78.43(13) . . . . ?
C7 Ru2 C9 C8 36.82(12) . . . . ?
Ru1 Ru2 C9 C8 -81.82(11) . . . . ?
N2 Ru2 C9 C10 113.42(13) . . . . ?
N4 Ru2 C9 C10 -142.61(14) . . . . ?
N3 Ru2 C9 C10 17.8(2) . . . . ?
C6 Ru2 C9 C10 -38.90(13) . . . . ?
C8 Ru2 C9 C10 -117.33(17) . . . . ?
C7 Ru2 C9 C10 -80.51(14) . . . . ?
Ru1 Ru2 C9 C10 160.85(11) . . . . ?
C8 C9 C10 C6 0.3(2) . . . . ?
Ru2 C9 C10 C6 64.14(14) . . . . ?
C8 C9 C10 Ru2 -63.84(13) . . . . ?
C7 C6 C10 C9 -0.2(2) . . . . ?
Ru2 C6 C10 C9 -63.42(13) . . . . ?
C7 C6 C10 Ru2 63.21(14) . . . . ?
N2 Ru2 C10 C9 -74.28(13) . . . . ?
N4 Ru2 C10 C9 122.6(2) . . . . ?
N3 Ru2 C10 C9 -169.76(12) . . . . ?
C6 Ru2 C10 C9 115.39(18) . . . . ?
C8 Ru2 C10 C9 37.13(12) . . . . ?
C7 Ru2 C10 C9 78.83(13) . . . . ?
Ru1 Ru2 C10 C9 -37.70(19) . . . . ?
N2 Ru2 C10 C6 170.33(12) . . . . ?
N4 Ru2 C10 C6 7.2(3) . . . . ?
N3 Ru2 C10 C6 74.85(13) . . . . ?
C9 Ru2 C10 C6 -115.39(18) . . . . ?
C8 Ru2 C10 C6 -78.26(13) . . . . ?
C7 Ru2 C10 C6 -36.56(12) . . . . ?
Ru1 Ru2 C10 C6 -153.09(11) . . . . ?
C15 N1 C11 C12 -2.6(3) . . . . ?
Ru1 N1 C11 C12 165.44(16) . . . . ?
C15 N1 C11 N2 -179.45(16) . . . . ?
Ru1 N1 C11 N2 -11.41(13) . . . . ?
Ru2 N2 C11 N1 -68.42(17) . . . . ?
Ru1 N2 C11 N1 11.59(14) . . . . ?
Ru2 N2 C11 C12 114.96(19) . . . . ?
Ru1 N2 C11 C12 -165.04(17) . . . . ?
N1 C11 C12 C13 2.4(3) . . . . ?
N2 C11 C12 C13 178.50(17) . . . . ?
C11 C12 C13 C14 0.0(3) . . . . ?
C12 C13 C14 C15 -2.1(3) . . . . ?
C11 N1 C15 C14 0.3(3) . . . . ?
Ru1 N1 C15 C14 -159.56(17) . . . . ?
C13 C14 C15 N1 1.9(3) . . . . ?
C20 N3 C16 C17 -1.7(3) . . . . ?
Ru2 N3 C16 C17 165.13(16) . . . . ?
C20 N3 C16 N4 -177.75(15) . . . . ?
Ru2 N3 C16 N4 -10.91(13) . . . . ?
Ru1 N4 C16 N3 -68.45(17) . . . . ?
Ru2 N4 C16 N3 10.89(13) . . . . ?
Ru1 N4 C16 C17 115.9(2) . . . . ?
Ru2 N4 C16 C17 -164.73(18) . . . . ?
N3 C16 C17 C18 1.3(3) . . . . ?
N4 C16 C17 C18 176.32(17) . . . . ?
C16 C17 C18 C19 0.1(3) . . . . ?
C17 C18 C19 C20 -1.1(3) . . . . ?
C16 N3 C20 C19 0.6(3) . . . . ?
Ru2 N3 C20 C19 -157.90(16) . . . . ?
C18 C19 C20 N3 0.7(3) . . . . ?
